data_4026298
loop_
_publ_author_name
'Ming Gao'
'Steven B. Thorpe'
'Christian Kleeberg'
'Carla Slebodnick'
'Todd B. Marder'
'Webster L. Santos'

_publ_contact_author_address
;
 Department of Chemistry 
   Virginia Tech 
   3101 Hahn Hall
   West campus Dr. 
   Blacksburg, VA  24061  USA
;
_publ_contact_author_email wsantos@vt.edu
_publ_contact_author_fax 1(540)2313255
_publ_contact_author_name 'Webster L. Santos'
_publ_contact_author_phone 1(540)2315742
_publ_section_title
;
 Structure and Reactivity of a Preactivated sp2-sp3 Diboron Reagent:
 Catalytic Regioselective Boration of \a,\b-Unsaturated Conjugated
 Compounds
;
_journal_name_full 'Journal of Organic Chemistry'
_journal_page_first 3997
_journal_page_last 4007
_journal_paper_doi 10.1021/jo2003488
_journal_volume 76
_journal_year 2011
_chemical_formula_moiety 'C16 H32 B2 K N O5'
_chemical_formula_sum 'C16 H32 B2 K N O5'
_chemical_formula_weight 379.15
_chemical_name_common
;
 rearranged PDIPA diboron
;
_chemical_name_systematic
;
 ?
;
_space_group_IT_number 2
_symmetry_cell_setting triclinic
_symmetry_space_group_name_Hall '-P 1'
_symmetry_space_group_name_H-M 'P -1'
_atom_sites_solution_hydrogens geom
_atom_sites_solution_primary direct
_atom_sites_solution_secondary difmap
_audit_creation_method SHELXL-97
_cell_angle_alpha 86.8010(10)
_cell_angle_beta 83.1700(10)
_cell_angle_gamma 69.7520(10)
_cell_formula_units_Z 2
_cell_length_a 9.8528(3)
_cell_length_b 10.1429(3)
_cell_length_c 10.9377(3)
_cell_measurement_reflns_used 8613
_cell_measurement_temperature 120(2)
_cell_measurement_theta_max 29.99
_cell_measurement_theta_min 2.22
_cell_volume 1018.12(5)
_computing_cell_refinement 'SAINT version 6.45A (Bruker, 2003)'
_computing_data_collection 'SMART version 5.049 (Bruker, 1998)'
_computing_data_reduction 'SAINT version 6.45A (Bruker, 2003)'
_computing_molecular_graphics 'ORTEP3 (Farrugia, 1997)'
_computing_publication_material 'SHELXTL version 6.14 (Bruker, 2003)'
_computing_structure_refinement 'SHELXTL version 6.14 (Bruker, 2003)'
_computing_structure_solution 'SHELXTL version 6.14 (Bruker, 2003)'
_diffrn_ambient_temperature 120(2)
_diffrn_measured_fraction_theta_full 0.997
_diffrn_measured_fraction_theta_max 0.997
_diffrn_measurement_device_type 'Bruker SMART 1K CCD area detector'
_diffrn_measurement_method '\w scans'
_diffrn_radiation_monochromator graphite
_diffrn_radiation_source 'fine-focus sealed tube'
_diffrn_radiation_type MoK\a
_diffrn_radiation_wavelength 0.71073
_diffrn_reflns_av_R_equivalents 0.0356
_diffrn_reflns_av_sigmaI/netI 0.0364
_diffrn_reflns_limit_h_max 13
_diffrn_reflns_limit_h_min -13
_diffrn_reflns_limit_k_max 13
_diffrn_reflns_limit_k_min -13
_diffrn_reflns_limit_l_max 14
_diffrn_reflns_limit_l_min -14
_diffrn_reflns_number 13552
_diffrn_reflns_theta_full 28.00
_diffrn_reflns_theta_max 28.00
_diffrn_reflns_theta_min 1.88
_diffrn_standards_number 0
_exptl_absorpt_coefficient_mu 0.285
_exptl_absorpt_correction_T_max 1.0000
_exptl_absorpt_correction_T_min 0.8935
_exptl_absorpt_correction_type multi-scan
_exptl_absorpt_process_details 'SADABS 2006/1 (Bruker AXS), R(int)=0.0619 before correction'
_exptl_crystal_colour colourless
_exptl_crystal_density_diffrn 1.237
_exptl_crystal_description prism
_exptl_crystal_F_000 408
_exptl_crystal_recrystallization_method 'Crystallized from a solution of (DIPA)B-Bpin and KOtBu in THF at RT.'
_exptl_crystal_size_max 0.42
_exptl_crystal_size_mid 0.31
_exptl_crystal_size_min 0.29
_refine_diff_density_max 0.327
_refine_diff_density_min -0.360
_refine_diff_density_rms 0.043
_refine_ls_extinction_method none
_refine_ls_goodness_of_fit_ref 1.025
_refine_ls_hydrogen_treatment constr
_refine_ls_matrix_type full
_refine_ls_number_parameters 289
_refine_ls_number_reflns 4906
_refine_ls_number_restraints 0
_refine_ls_restrained_S_all 1.025
_refine_ls_R_factor_all 0.0440
_refine_ls_R_factor_gt 0.0378
_refine_ls_shift/su_max 0.000
_refine_ls_shift/su_mean 0.000
_refine_ls_structure_factor_coef Fsqd
_refine_ls_weighting_details 'calc w=1/[\s^2^(Fo^2^)+(0.0463P)^2^+0.3101P] where P=(Fo^2^+2Fc^2^)/3'
_refine_ls_weighting_scheme calc
_refine_ls_wR_factor_gt 0.0988
_refine_ls_wR_factor_ref 0.1030
_reflns_number_gt 4272
_reflns_number_total 4906
_reflns_threshold_expression I>2\s(I)
_cod_data_source_file jo2003488_si_002.cif
_cod_data_source_block 09srv365
_cod_database_code 4026298

loop_
_symmetry_equiv_pos_as_xyz
'x, y, z'
'-x, -y, -z'

loop_
_atom_site_label
_atom_site_type_symbol
_atom_site_fract_x
_atom_site_fract_y
_atom_site_fract_z
_atom_site_U_iso_or_equiv
_atom_site_adp_type
_atom_site_occupancy
_atom_site_symmetry_multiplicity
_atom_site_calc_flag
_atom_site_refinement_flags
_atom_site_disorder_assembly
_atom_site_disorder_group
C1 C -0.30485(13) 0.19096(13) 0.08145(12) 0.0262(3) Uani 1 1 d . . .
C2 C -0.35514(13) 0.23427(14) 0.21815(13) 0.0293(3) Uani 1 1 d . A .
C3 C -0.37490(15) 0.09433(16) 0.03228(15) 0.0362(3) Uani 1 1 d . . .
H3A H -0.3320 0.0675 -0.0521 0.054 Uiso 1 1 calc R . .
H3B H -0.4798 0.1438 0.0328 0.054 Uiso 1 1 calc R . .
H3C H -0.3578 0.0098 0.0847 0.054 Uiso 1 1 calc R . .
C4 C -0.32386(16) 0.31855(15) -0.00544(14) 0.0360(3) Uani 1 1 d . . .
H4A H -0.2805 0.3815 0.0264 0.054 Uiso 1 1 calc R . .
H4B H -0.4277 0.3688 -0.0107 0.054 Uiso 1 1 calc R . .
H4C H -0.2755 0.2869 -0.0875 0.054 Uiso 1 1 calc R . .
C5 C -0.38115(16) 0.11495(17) 0.29899(15) 0.0383(3) Uani 1 1 d . . .
H5A H -0.2963 0.0290 0.2861 0.057 Uiso 1 1 calc R . .
H5B H -0.4674 0.0986 0.2768 0.057 Uiso 1 1 calc R . .
H5C H -0.3964 0.1411 0.3858 0.057 Uiso 1 1 calc R . .
C6 C -0.49015(15) 0.36658(16) 0.23612(15) 0.0377(3) Uani 1 1 d . . .
H6A H -0.5169 0.3852 0.3243 0.057 Uiso 1 1 calc R . .
H6B H -0.5709 0.3526 0.2008 0.057 Uiso 1 1 calc R . .
H6C H -0.4691 0.4467 0.1948 0.057 Uiso 1 1 calc R . .
C7 C 0.10140(17) 0.43259(15) 0.14636(17) 0.0407(4) Uani 1 1 d . . .
H7A H 0.1719 0.3968 0.0745 0.061 Uiso 1 1 calc R . .
H7B H 0.1456 0.4708 0.2049 0.061 Uiso 1 1 calc R . .
H7C H 0.0154 0.5069 0.1201 0.061 Uiso 1 1 calc R . .
C8 C 0.05662(14) 0.31321(14) 0.20808(14) 0.0312(3) Uani 1 1 d . . .
H8 H -0.0134 0.3508 0.2823 0.037 Uiso 1 1 calc R . .
C9 C 0.18937(14) 0.19559(15) 0.24979(13) 0.0313(3) Uani 1 1 d . . .
H9A H 0.2651 0.1651 0.1791 0.038 Uiso 1 1 calc R . .
H9B H 0.2303 0.2310 0.3139 0.038 Uiso 1 1 calc R . .
C10 C 0.25042(18) -0.04460(18) 0.35520(17) 0.0448(4) Uani 1 1 d . . .
H10A H 0.2912 -0.0174 0.4242 0.054 Uiso 0.758(6) 1 calc PR A 1
H10B H 0.3308 -0.0980 0.2945 0.054 Uiso 0.758(6) 1 calc PR A 1
H10C H 0.2481 -0.0293 0.4441 0.054 Uiso 0.242(6) 1 d PR A 2
H10D H 0.3507 -0.0621 0.3157 0.054 Uiso 0.242(6) 1 d PR A 2
O4 O 0.0317(4) -0.0821(4) 0.3203(3) 0.0320(5) Uani 0.758(6) 1 d P . 1
C11 C 0.1488(3) -0.1292(2) 0.4013(2) 0.0362(7) Uani 0.758(6) 1 d P A 1
H11 H 0.1068 -0.1022 0.4878 0.043 Uiso 0.758(6) 1 calc PR A 1
C12 C 0.2224(3) -0.2864(3) 0.3961(3) 0.0492(7) Uani 0.758(6) 1 d P A 1
H12A H 0.1498 -0.3322 0.4179 0.074 Uiso 0.758(6) 1 calc PR A 1
H12B H 0.2959 -0.3164 0.4545 0.074 Uiso 0.758(6) 1 calc PR A 1
H12C H 0.2692 -0.3128 0.3126 0.074 Uiso 0.758(6) 1 calc PR A 1
O4A O 0.0624(11) -0.1093(11) 0.2837(9) 0.0295(16) Uani 0.242(6) 1 d P . 2
C11A C 0.2007(7) -0.1727(7) 0.3351(7) 0.0294(18) Uani 0.242(6) 1 d P A 2
H11A H 0.2737 -0.2435 0.2786 0.035 Uiso 0.242(6) 1 calc PR A 2
C12A C 0.1759(11) -0.2348(14) 0.4595(10) 0.061(3) Uani 0.242(6) 1 d P A 2
H12D H 0.2688 -0.2766 0.4943 0.092 Uiso 0.242(6) 1 calc PR A 2
H12E H 0.1330 -0.3075 0.4518 0.092 Uiso 0.242(6) 1 calc PR A 2
H12F H 0.1094 -0.1610 0.5138 0.092 Uiso 0.242(6) 1 calc PR A 2
C13 C 0.31020(19) 0.34741(19) -0.24113(16) 0.0447(4) Uani 1 1 d . . .
H13A H 0.4025 0.2975 -0.2054 0.054 Uiso 1 1 calc R B 3
H13B H 0.2479 0.4226 -0.1845 0.054 Uiso 1 1 calc R B 3
C14 C 0.3387(3) 0.4072(3) -0.36603(18) 0.0668(6) Uani 1 1 d . A .
H14A H 0.4387 0.3564 -0.4035 0.080 Uiso 0.543(6) 1 calc PR C 3
H14B H 0.3252 0.5082 -0.3613 0.080 Uiso 0.543(6) 1 calc PR C 3
H14C H 0.4405 0.4045 -0.3831 0.080 Uiso 0.457(6) 1 d PR C 4
H14D H 0.2714 0.5044 -0.3771 0.080 Uiso 0.457(6) 1 d PR C 4
O5 O 0.2380(6) 0.2524(7) -0.2620(7) 0.0416(10) Uani 0.543(6) 1 d P A 3
C15 C 0.2183(4) 0.3842(4) -0.4445(3) 0.0387(9) Uani 0.543(6) 1 d P A 3
H15A H 0.1197 0.4534 -0.4241 0.046 Uiso 0.543(6) 1 calc PR C 3
H15B H 0.2462 0.3843 -0.5345 0.046 Uiso 0.543(6) 1 calc PR C 3
C16 C 0.2330(5) 0.2398(5) -0.3929(3) 0.0400(9) Uani 0.543(6) 1 d P A 3
H16A H 0.1487 0.2134 -0.4079 0.048 Uiso 0.543(6) 1 calc PR C 3
H16B H 0.3233 0.1686 -0.4301 0.048 Uiso 0.543(6) 1 calc PR C 3
O5A O 0.1952(8) 0.2858(8) -0.2468(8) 0.0415(12) Uani 0.457(6) 1 d P A 4
C15A C 0.3078(6) 0.3036(6) -0.4435(4) 0.0524(15) Uani 0.457(6) 1 d P A 4
H15C H 0.2951 0.3377 -0.5294 0.063 Uiso 0.457(6) 1 calc PR C 4
H15D H 0.3843 0.2095 -0.4431 0.063 Uiso 0.457(6) 1 calc PR C 4
C16A C 0.1663(5) 0.3040(5) -0.3724(4) 0.0381(10) Uani 0.457(6) 1 d P A 4
H16C H 0.0872 0.3942 -0.3850 0.046 Uiso 0.457(6) 1 calc PR C 4
H16D H 0.1378 0.2263 -0.3986 0.046 Uiso 0.457(6) 1 calc PR C 4
B1 B -0.09849(15) 0.17194(15) 0.18422(14) 0.0271(3) Uani 1 1 d . . .
B2 B 0.02672(17) 0.04862(17) 0.26844(15) 0.0327(3) Uani 1 1 d . . .
K1 K 0.04250(3) 0.16591(3) -0.10027(3) 0.03141(10) Uani 1 1 d . . .
N1 N 0.14863(13) 0.07729(13) 0.29851(12) 0.0355(3) Uani 1 1 d . A .
O1 O -0.15157(9) 0.11481(9) 0.08341(8) 0.02509(19) Uani 1 1 d . . .
O2 O -0.23394(10) 0.26158(11) 0.25561(9) 0.0347(2) Uani 1 1 d . . .
O3 O -0.01537(9) 0.26498(9) 0.12483(9) 0.0278(2) Uani 1 1 d . A .

loop_
_atom_site_aniso_label
_atom_site_aniso_U_11
_atom_site_aniso_U_22
_atom_site_aniso_U_33
_atom_site_aniso_U_23
_atom_site_aniso_U_13
_atom_site_aniso_U_12
C1 0.0193(6) 0.0249(6) 0.0352(7) 0.0005(5) -0.0068(5) -0.0077(5)
C2 0.0193(6) 0.0333(7) 0.0374(7) -0.0026(5) -0.0056(5) -0.0106(5)
C3 0.0280(7) 0.0390(8) 0.0467(8) -0.0058(6) -0.0106(6) -0.0148(6)
C4 0.0297(7) 0.0311(7) 0.0429(8) 0.0070(6) -0.0088(6) -0.0044(5)
C5 0.0293(7) 0.0462(8) 0.0408(8) 0.0064(6) -0.0056(6) -0.0154(6)
C6 0.0229(6) 0.0389(8) 0.0500(9) -0.0089(6) -0.0014(6) -0.0083(6)
C7 0.0335(7) 0.0281(7) 0.0667(10) 0.0004(7) -0.0148(7) -0.0154(6)
C8 0.0233(6) 0.0280(6) 0.0444(8) -0.0054(6) -0.0058(5) -0.0102(5)
C9 0.0254(6) 0.0339(7) 0.0393(7) -0.0016(6) -0.0088(5) -0.0143(5)
C10 0.0429(9) 0.0446(9) 0.0536(9) 0.0152(7) -0.0289(7) -0.0183(7)
O4 0.0325(13) 0.0332(13) 0.0330(15) 0.0072(9) -0.0111(10) -0.0135(10)
C11 0.0397(12) 0.0409(12) 0.0284(13) 0.0078(10) -0.0122(10) -0.0126(10)
C12 0.0537(15) 0.0394(13) 0.0526(17) 0.0144(11) -0.0229(13) -0.0100(11)
O4A 0.030(4) 0.029(4) 0.033(5) 0.004(3) -0.012(3) -0.012(3)
C11A 0.031(3) 0.035(3) 0.022(4) 0.003(3) -0.010(3) -0.011(3)
C12A 0.056(5) 0.092(8) 0.043(5) 0.024(5) -0.017(4) -0.033(5)
C13 0.0422(9) 0.0475(9) 0.0498(9) 0.0027(7) -0.0089(7) -0.0212(7)
C14 0.0900(16) 0.0898(15) 0.0488(10) -0.0195(10) 0.0188(10) -0.0722(14)
O5 0.051(3) 0.044(3) 0.036(2) 0.0059(17) 0.002(2) -0.027(2)
C15 0.050(2) 0.0332(17) 0.0363(15) 0.0003(12) -0.0063(13) -0.0179(15)
C16 0.053(2) 0.0362(19) 0.0371(16) -0.0044(13) 0.0027(14) -0.0257(18)
O5A 0.046(3) 0.042(3) 0.042(2) 0.002(2) 0.008(2) -0.026(2)
C15A 0.065(3) 0.069(3) 0.038(2) -0.0121(19) 0.0117(19) -0.045(3)
C16A 0.039(2) 0.035(2) 0.044(2) -0.0057(17) 0.0002(16) -0.0185(18)
B1 0.0210(6) 0.0277(7) 0.0346(7) 0.0005(6) -0.0050(5) -0.0102(5)
B2 0.0304(8) 0.0358(8) 0.0366(8) 0.0072(6) -0.0099(6) -0.0163(6)
K1 0.03315(16) 0.02349(14) 0.03834(17) 0.00482(11) -0.00257(12) -0.01186(11)
N1 0.0304(6) 0.0369(6) 0.0444(7) 0.0112(5) -0.0173(5) -0.0155(5)
O1 0.0189(4) 0.0219(4) 0.0354(5) 0.0009(4) -0.0066(3) -0.0072(3)
O2 0.0203(4) 0.0437(6) 0.0431(6) -0.0119(5) -0.0050(4) -0.0126(4)
O3 0.0228(4) 0.0249(4) 0.0391(5) 0.0020(4) -0.0091(4) -0.0108(4)

loop_
_atom_type_symbol
_atom_type_description
_atom_type_scat_dispersion_real
_atom_type_scat_dispersion_imag
_atom_type_scat_source
C C 0.0033 0.0016 'International Tables Vol C Tables 4.2.6.8 and 6.1.1.4'
H H 0.0000 0.0000 'International Tables Vol C Tables 4.2.6.8 and 6.1.1.4'
B B 0.0013 0.0007 'International Tables Vol C Tables 4.2.6.8 and 6.1.1.4'
K K 0.2009 0.2494 'International Tables Vol C Tables 4.2.6.8 and 6.1.1.4'
N N 0.0061 0.0033 'International Tables Vol C Tables 4.2.6.8 and 6.1.1.4'
O O 0.0106 0.0060 'International Tables Vol C Tables 4.2.6.8 and 6.1.1.4'

loop_
_geom_angle_atom_site_label_1
_geom_angle_atom_site_label_2
_geom_angle_atom_site_label_3
_geom_angle
_geom_angle_site_symmetry_1
_geom_angle_site_symmetry_3
O1 C1 C3 108.54(10) . .
O1 C1 C4 108.61(10) . .
C3 C1 C4 109.17(11) . .
O1 C1 C2 102.63(10) . .
C3 C1 C2 115.25(11) . .
C4 C1 C2 112.24(11) . .
O2 C2 C6 109.08(11) . .
O2 C2 C5 108.81(11) . .
C6 C2 C5 109.00(12) . .
O2 C2 C1 102.99(10) . .
C6 C2 C1 114.28(12) . .
C5 C2 C1 112.38(11) . .
C1 C3 H3A 109.5 . .
C1 C3 H3B 109.5 . .
H3A C3 H3B 109.5 . .
C1 C3 H3C 109.5 . .
H3A C3 H3C 109.5 . .
H3B C3 H3C 109.5 . .
C1 C4 H4A 109.5 . .
C1 C4 H4B 109.5 . .
H4A C4 H4B 109.5 . .
C1 C4 H4C 109.5 . .
H4A C4 H4C 109.5 . .
H4B C4 H4C 109.5 . .
C2 C5 H5A 109.5 . .
C2 C5 H5B 109.5 . .
H5A C5 H5B 109.5 . .
C2 C5 H5C 109.5 . .
H5A C5 H5C 109.5 . .
H5B C5 H5C 109.5 . .
C2 C6 H6A 109.5 . .
C2 C6 H6B 109.5 . .
H6A C6 H6B 109.5 . .
C2 C6 H6C 109.5 . .
H6A C6 H6C 109.5 . .
H6B C6 H6C 109.5 . .
C8 C7 H7A 109.5 . .
C8 C7 H7B 109.5 . .
H7A C7 H7B 109.5 . .
C8 C7 H7C 109.5 . .
H7A C7 H7C 109.5 . .
H7B C7 H7C 109.5 . .
O3 C8 C7 108.77(12) . .
O3 C8 C9 112.17(11) . .
C7 C8 C9 110.43(11) . .
O3 C8 H8 108.5 . .
C7 C8 H8 108.5 . .
C9 C8 H8 108.5 . .
N1 C9 C8 110.26(11) . .
N1 C9 H9A 109.6 . .
C8 C9 H9A 109.6 . .
N1 C9 H9B 109.6 . .
C8 C9 H9B 109.6 . .
H9A C9 H9B 108.1 . .
N1 C10 C11 100.74(13) . .
N1 C10 C11A 106.4(2) . .
C11 C10 C11A 32.6(3) . .
N1 C10 H10A 111.6 . .
C11 C10 H10A 111.6 . .
C11A C10 H10A 133.0 . .
N1 C10 H10B 111.6 . .
C11 C10 H10B 111.6 . .
C11A C10 H10B 80.0 . .
H10A C10 H10B 109.4 . .
N1 C10 H10C 110.5 . .
C11 C10 H10C 83.5 . .
C11A C10 H10C 110.6 . .
H10A C10 H10C 29.4 . .
H10B C10 H10C 131.0 . .
N1 C10 H10D 110.4 . .
C11 C10 H10D 138.9 . .
C11A C10 H10D 110.3 . .
H10A C10 H10D 81.4 . .
H10B C10 H10D 31.8 . .
H10C C10 H10D 108.6 . .
B2 O4 C11 108.7(3) . .
B2 O4 K1 91.92(17) . 2
C11 O4 K1 139.25(18) . 2
O4 C11 C12 110.7(2) . .
O4 C11 C10 104.38(19) . .
C12 C11 C10 114.2(2) . .
O4 C11 H11 109.1 . .
C12 C11 H11 109.1 . .
C10 C11 H11 109.1 . .
C11A O4A B2 110.2(7) . .
C11A O4A K1 133.5(5) . 2
B2 O4A K1 101.9(5) . 2
O4A C11A C12A 109.5(7) . .
O4A C11A C10 104.1(5) . .
C12A C11A C10 107.1(7) . .
O4A C11A H11A 111.9 . .
C12A C11A H11A 111.9 . .
C10 C11A H11A 111.9 . .
C11A C12A H12D 109.5 . .
C11A C12A H12E 109.5 . .
H12D C12A H12E 109.5 . .
C11A C12A H12F 109.5 . .
H12D C12A H12F 109.5 . .
H12E C12A H12F 109.5 . .
O5 C13 O5A 18.1(3) . .
O5 C13 C14 104.7(3) . .
O5A C13 C14 107.9(4) . .
O5 C13 H13A 110.8 . .
O5A C13 H13A 123.5 . .
C14 C13 H13A 110.8 . .
O5 C13 H13B 110.8 . .
O5A C13 H13B 93.4 . .
C14 C13 H13B 110.8 . .
H13A C13 H13B 108.9 . .
C13 C14 C15A 98.6(2) . .
C13 C14 C15 103.73(16) . .
C15A C14 C15 35.9(2) . .
C13 C14 H14A 111.0 . .
C15A C14 H14A 80.5 . .
C15 C14 H14A 111.0 . .
C13 C14 H14B 111.0 . .
C15A C14 H14B 141.8 . .
C15 C14 H14B 111.0 . .
H14A C14 H14B 109.0 . .
C13 C14 H14C 111.9 . .
C15A C14 H14C 112.1 . .
C15 C14 H14C 136.3 . .
H14A C14 H14C 32.5 . .
H14B C14 H14C 79.1 . .
C13 C14 H14D 112.1 . .
C15A C14 H14D 112.1 . .
C15 C14 H14D 77.5 . .
H14A C14 H14D 132.2 . .
H14B C14 H14D 34.7 . .
H14C C14 H14D 109.7 . .
C13 O5 C16 110.8(5) . .
C13 O5 K1 128.8(4) . .
C16 O5 K1 117.2(4) . .
C16 C15 C14 95.7(3) . .
C16 C15 H15A 112.6 . .
C14 C15 H15A 112.6 . .
C16 C15 H15B 112.6 . .
C14 C15 H15B 112.6 . .
H15A C15 H15B 110.1 . .
O5 C16 C15 103.8(4) . .
O5 C16 H16A 111.0 . .
C15 C16 H16A 111.0 . .
O5 C16 H16B 111.0 . .
C15 C16 H16B 111.0 . .
H16A C16 H16B 109.0 . .
C16A O5A C13 104.2(5) . .
C16A O5A K1 116.8(5) . .
C13 O5A K1 139.0(6) . .
C16A C15A C14 98.4(3) . .
C16A C15A H15C 112.1 . .
C14 C15A H15C 112.1 . .
C16A C15A H15D 112.1 . .
C14 C15A H15D 112.1 . .
H15C C15A H15D 109.7 . .
O5A C16A C15A 104.8(4) . .
O5A C16A H16C 110.8 . .
C15A C16A H16C 110.8 . .
O5A C16A H16D 110.8 . .
C15A C16A H16D 110.8 . .
H16C C16A H16D 108.9 . .
O2 B1 O1 104.08(10) . .
O2 B1 O3 108.88(11) . .
O1 B1 O3 107.80(11) . .
O2 B1 B2 116.19(12) . .
O1 B1 B2 115.76(11) . .
O3 B1 B2 103.82(10) . .
O2 B1 K1 134.96(9) . .
O1 B1 K1 57.86(6) . .
O3 B1 K1 53.20(6) . .
B2 B1 K1 108.57(8) . .
O2 B1 K1 123.39(8) . 2
O1 B1 K1 48.00(5) . 2
O3 B1 K1 125.38(8) . 2
B2 B1 K1 68.00(7) . 2
K1 B1 K1 77.50(3) . 2
O4 B2 N1 108.28(18) . .
O4 B2 O4A 19.3(3) . .
N1 B2 O4A 106.5(4) . .
O4 B2 B1 132.34(18) . .
N1 B2 B1 119.35(12) . .
O4A B2 B1 130.8(4) . .
O4 B2 K1 62.30(14) . 2
N1 B2 K1 138.43(11) . 2
O4A B2 K1 50.6(4) . 2
B1 B2 K1 82.01(7) . 2
O4A K1 O5A 90.2(3) 2 .
O4A K1 O3 145.7(2) 2 .
O5A K1 O3 112.9(2) . .
O4A K1 O1 81.6(2) 2 2
O5A K1 O1 116.18(14) . 2
O3 K1 O1 107.86(3) . 2
O4A K1 O1 98.1(2) 2 .
O5A K1 O1 163.53(15) . .
O3 K1 O1 53.76(3) . .
O1 K1 O1 79.29(3) 2 .
O4A K1 O5 89.4(3) 2 .
O5A K1 O5 8.9(2) . .
O3 K1 O5 117.26(16) . .
O1 K1 O5 107.28(12) 2 .
O1 K1 O5 170.76(15) . .
O4A K1 O4 8.4(2) 2 2
O5A K1 O4 85.4(2) . 2
O3 K1 O4 154.02(7) . 2
O1 K1 O4 77.56(7) 2 2
O1 K1 O4 104.40(7) . 2
O5 K1 O4 83.63(18) . 2
O4A K1 B2 27.5(2) 2 2
O5A K1 B2 105.7(2) . 2
O3 K1 B2 141.24(4) . 2
O1 K1 B2 54.47(3) 2 2
O1 K1 B2 87.66(3) . 2
O5 K1 B2 101.43(16) . 2
O4 K1 B2 25.78(8) 2 2
O4A K1 B1 125.1(2) 2 .
O5A K1 B1 140.5(2) . .
O3 K1 B1 27.59(3) . .
O1 K1 B1 88.87(3) 2 .
O1 K1 B1 27.35(3) . .
O5 K1 B1 144.21(16) . .
O4 K1 B1 131.71(7) 2 .
B2 K1 B1 113.75(4) 2 .
O4A K1 B1 57.0(2) 2 2
O5A K1 B1 112.62(16) . 2
O3 K1 B1 126.99(3) . 2
O1 K1 B1 24.57(3) 2 2
O1 K1 B1 83.78(3) . 2
O5 K1 B1 104.92(13) . 2
O4 K1 B1 53.35(8) 2 2
B2 K1 B1 29.99(4) 2 2
B1 K1 B1 102.50(3) . 2
O4A K1 K1 90.0(2) 2 2
O5A K1 K1 156.10(14) . 2
O3 K1 K1 78.84(2) . 2
O1 K1 K1 40.368(19) 2 2
O1 K1 K1 38.920(18) . 2
O5 K1 K1 147.20(12) . 2
O4 K1 K1 91.50(7) 2 2
B2 K1 K1 66.52(3) 2 2
B1 K1 K1 53.26(3) . 2
B1 K1 K1 49.24(3) 2 2
B2 N1 C9 124.28(12) . .
B2 N1 C10 111.48(12) . .
C9 N1 C10 122.15(12) . .
C1 O1 B1 108.41(9) . .
C1 O1 K1 122.54(7) . 2
B1 O1 K1 107.43(7) . 2
C1 O1 K1 119.12(7) . .
B1 O1 K1 94.79(7) . .
K1 O1 K1 100.71(3) 2 .
C2 O2 B1 109.18(10) . .
C8 O3 B1 114.16(10) . .
C8 O3 K1 137.18(8) . .
B1 O3 K1 99.20(7) . .

loop_
_geom_bond_atom_site_label_1
_geom_bond_atom_site_label_2
_geom_bond_distance
_geom_bond_site_symmetry_2
C1 O1 1.4410(14) .
C1 C3 1.5302(18) .
C1 C4 1.5331(19) .
C1 C2 1.5558(19) .
C2 O2 1.4243(15) .
C2 C6 1.5300(19) .
C2 C5 1.534(2) .
C3 H3A 0.9800 .
C3 H3B 0.9800 .
C3 H3C 0.9800 .
C4 H4A 0.9800 .
C4 H4B 0.9800 .
C4 H4C 0.9800 .
C5 H5A 0.9800 .
C5 H5B 0.9800 .
C5 H5C 0.9800 .
C6 H6A 0.9800 .
C6 H6B 0.9800 .
C6 H6C 0.9800 .
C7 C8 1.525(2) .
C7 H7A 0.9800 .
C7 H7B 0.9800 .
C7 H7C 0.9800 .
C8 O3 1.4195(15) .
C8 C9 1.5308(19) .
C8 H8 1.0000 .
C9 N1 1.4477(18) .
C9 H9A 0.9900 .
C9 H9B 0.9900 .
C10 N1 1.4571(19) .
C10 C11 1.555(3) .
C10 C11A 1.573(6) .
C10 H10A 0.9900 .
C10 H10B 0.9900 .
C10 H10C 0.9900 .
C10 H10D 0.9900 .
O4 B2 1.400(4) .
O4 C11 1.469(4) .
O4 K1 2.851(3) 2
C11 C12 1.507(4) .
C11 H11 1.0000 .
C12 H12A 0.9800 .
C12 H12B 0.9800 .
C12 H12C 0.9800 .
O4A C11A 1.457(12) .
O4A B2 1.520(11) .
O4A K1 2.541(10) 2
C11A C12A 1.496(12) .
C11A H11A 1.0000 .
C12A H12D 0.9800 .
C12A H12E 0.9800 .
C12A H12F 0.9800 .
C13 O5 1.423(8) .
C13 O5A 1.479(9) .
C13 C14 1.499(3) .
C13 H13A 0.9900 .
C13 H13B 0.9900 .
C14 C15A 1.516(4) .
C14 C15 1.629(4) .
C14 H14A 0.9900 .
C14 H14B 0.9900 .
C14 H14C 0.9900 .
C14 H14D 0.9900 .
O5 C16 1.453(8) .
O5 K1 2.792(7) .
C15 C16 1.505(5) .
C15 H15A 0.9900 .
C15 H15B 0.9900 .
C16 H16A 0.9900 .
C16 H16B 0.9900 .
O5A C16A 1.425(10) .
O5A K1 2.605(8) .
C15A C16A 1.512(6) .
C15A H15C 0.9900 .
C15A H15D 0.9900 .
C16A H16C 0.9900 .
C16A H16D 0.9900 .
B1 O2 1.4863(17) .
B1 O1 1.4977(17) .
B1 O3 1.5242(17) .
B1 B2 1.735(2) .
B1 K1 3.2482(16) .
B1 K1 3.4369(15) 2
B2 N1 1.4078(19) .
B2 K1 3.2180(17) 2
K1 O4A 2.541(10) 2
K1 O3 2.6349(10) .
K1 O1 2.6771(9) 2
K1 O1 2.7600(9) .
K1 O4 2.851(3) 2
K1 B2 3.2180(17) 2
K1 B1 3.4369(15) 2
O1 K1 2.6771(9) 2

loop_
_geom_torsion_atom_site_label_1
_geom_torsion_atom_site_label_2
_geom_torsion_atom_site_label_3
_geom_torsion_atom_site_label_4
_geom_torsion
_geom_torsion_site_symmetry_1
_geom_torsion_site_symmetry_4
O1 C1 C2 O2 35.74(12) . .
C3 C1 C2 O2 153.51(11) . .
C4 C1 C2 O2 -80.68(12) . .
O1 C1 C2 C6 153.90(10) . .
C3 C1 C2 C6 -88.33(14) . .
C4 C1 C2 C6 37.48(15) . .
O1 C1 C2 C5 -81.20(12) . .
C3 C1 C2 C5 36.57(15) . .
C4 C1 C2 C5 162.38(11) . .
O3 C8 C9 N1 -53.49(16) . .
C7 C8 C9 N1 -175.00(12) . .
B2 O4 C11 C12 -144.5(3) . .
K1 O4 C11 C12 -28.0(4) 2 .
B2 O4 C11 C10 -21.2(2) . .
K1 O4 C11 C10 95.3(3) 2 .
N1 C10 C11 O4 24.8(2) . .
C11A C10 C11 O4 -78.9(4) . .
N1 C10 C11 C12 145.8(2) . .
C11A C10 C11 C12 42.1(4) . .
B2 O4A C11A C12A 115.7(10) . .
K1 O4A C11A C12A -113.8(9) 2 .
B2 O4A C11A C10 1.4(6) . .
K1 O4A C11A C10 132.0(8) 2 .
N1 C10 C11A O4A -7.8(5) . .
C11 C10 C11A O4A 76.6(5) . .
N1 C10 C11A C12A -123.7(6) . .
C11 C10 C11A C12A -39.4(6) . .
O5 C13 C14 C15A -13.7(4) . .
O5A C13 C14 C15A -32.2(4) . .
O5 C13 C14 C15 22.6(3) . .
O5A C13 C14 C15 4.0(4) . .
O5A C13 O5 C16 108(2) . .
C14 C13 O5 C16 5.6(4) . .
O5A C13 O5 K1 -50.3(18) . .
C14 C13 O5 K1 -153.1(3) . .
C13 C14 C15 C16 -40.6(3) . .
C15A C14 C15 C16 45.2(3) . .
C13 O5 C16 C15 -34.1(4) . .
K1 O5 C16 C15 127.4(4) . .
C14 C15 C16 O5 43.4(4) . .
O5 C13 O5A C16A -79(2) . .
C14 C13 O5A C16A 2.9(4) . .
O5 C13 O5A K1 101(2) . .
C14 C13 O5A K1 -176.2(4) . .
C13 C14 C15A C16A 46.9(4) . .
C15 C14 C15A C16A -54.6(3) . .
C13 O5A C16A C15A 28.3(5) . .
K1 O5A C16A C15A -152.3(4) . .
C14 C15A C16A O5A -48.4(5) . .
C11 O4 B2 N1 8.5(2) . .
K1 O4 B2 N1 -135.76(13) 2 .
C11 O4 B2 O4A 96.3(16) . .
K1 O4 B2 O4A -47.9(15) 2 .
C11 O4 B2 B1 -169.46(18) . .
K1 O4 B2 B1 46.3(2) 2 .
C11 O4 B2 K1 144.2(2) . 2
C11A O4A B2 O4 -92.6(16) . .
K1 O4A B2 O4 121.7(17) 2 .
C11A O4A B2 N1 5.7(6) . .
K1 O4A B2 N1 -140.0(3) 2 .
C11A O4A B2 B1 164.4(4) . .
K1 O4A B2 B1 18.7(6) 2 .
C11A O4A B2 K1 145.7(7) . 2
O2 B1 B2 O4 77.3(3) . .
O1 B1 B2 O4 -45.3(3) . .
O3 B1 B2 O4 -163.2(2) . .
K1 B1 B2 O4 -107.8(2) . .
K1 B1 B2 O4 -40.3(2) 2 .
O2 B1 B2 N1 -100.45(16) . .
O1 B1 B2 N1 136.98(14) . .
O3 B1 B2 N1 19.05(18) . .
K1 B1 B2 N1 74.43(15) . .
K1 B1 B2 N1 141.98(15) 2 .
O2 B1 B2 O4A 103.1(5) . .
O1 B1 B2 O4A -19.5(5) . .
O3 B1 B2 O4A -137.4(5) . .
K1 B1 B2 O4A -82.0(5) . .
K1 B1 B2 O4A -14.5(5) 2 .
O2 B1 B2 K1 117.57(10) . 2
O1 B1 B2 K1 -5.00(10) . 2
O3 B1 B2 K1 -122.93(9) . 2
K1 B1 B2 K1 -67.55(5) . 2
C16A O5A K1 O4A 8.2(4) . 2
C13 O5A K1 O4A -172.8(6) . 2
C16A O5A K1 O3 -145.8(3) . .
C13 O5A K1 O3 33.3(6) . .
C16A O5A K1 O1 88.9(4) . 2
C13 O5A K1 O1 -92.1(5) . 2
C16A O5A K1 O1 -112.3(7) . .
C13 O5A K1 O1 66.8(10) . .
C16A O5A K1 O5 93(2) . .
C13 O5A K1 O5 -88(2) . .
C16A O5A K1 O4 15.1(4) . 2
C13 O5A K1 O4 -165.8(6) . 2
C16A O5A K1 B2 31.2(4) . 2
C13 O5A K1 B2 -149.8(5) . 2
C16A O5A K1 B1 -147.0(3) . .
C13 O5A K1 B1 32.1(7) . .
C16A O5A K1 B1 62.1(4) . 2
C13 O5A K1 B1 -118.8(5) . 2
C16A O5A K1 K1 98.4(6) . 2
C13 O5A K1 K1 -82.5(7) . 2
C13 O5 K1 O4A 155.8(5) . 2
C16 O5 K1 O4A -1.8(4) . 2
C13 O5 K1 O5A 61(2) . .
C16 O5 K1 O5A -97(3) . .
C13 O5 K1 O3 -1.7(5) . .
C16 O5 K1 O3 -159.4(3) . .
C13 O5 K1 O1 -123.2(4) . 2
C16 O5 K1 O1 79.2(4) . 2
C13 O5 K1 O1 11.3(13) . .
C16 O5 K1 O1 -146.3(7) . .
C13 O5 K1 O4 162.0(5) . 2
C16 O5 K1 O4 4.4(3) . 2
C13 O5 K1 B2 -179.3(4) . 2
C16 O5 K1 B2 23.1(4) . 2
C13 O5 K1 B1 -9.8(6) . .
C16 O5 K1 B1 -167.5(2) . .
C13 O5 K1 B1 -148.7(4) . 2
C16 O5 K1 B1 53.7(4) . 2
C13 O5 K1 K1 -115.2(4) . 2
C16 O5 K1 K1 87.2(4) . 2
O2 B1 K1 O4A -66.8(3) . 2
O1 B1 K1 O4A 10.4(3) . 2
O3 B1 K1 O4A -146.7(3) . 2
B2 B1 K1 O4A 119.7(3) . 2
K1 B1 K1 O4A 58.3(3) 2 2
O2 B1 K1 O5A 82.2(3) . .
O1 B1 K1 O5A 159.5(3) . .
O3 B1 K1 O5A 2.4(3) . .
B2 B1 K1 O5A -91.3(3) . .
K1 B1 K1 O5A -152.6(3) 2 .
O2 B1 K1 O3 79.86(13) . .
O1 B1 K1 O3 157.07(11) . .
B2 B1 K1 O3 -93.64(10) . .
K1 B1 K1 O3 -155.01(8) 2 .
O2 B1 K1 O1 -145.72(12) . 2
O1 B1 K1 O1 -68.51(7) . 2
O3 B1 K1 O1 134.42(7) . 2
B2 B1 K1 O1 40.78(8) . 2
K1 B1 K1 O1 -20.59(2) 2 2
O2 B1 K1 O1 -77.21(12) . .
O3 B1 K1 O1 -157.07(11) . .
B2 B1 K1 O1 109.29(11) . .
K1 B1 K1 O1 47.92(5) 2 .
O2 B1 K1 O5 95.6(2) . .
O1 B1 K1 O5 172.8(2) . .
O3 B1 K1 O5 15.7(2) . .
B2 B1 K1 O5 -78.0(2) . .
K1 B1 K1 O5 -139.3(2) 2 .
O2 B1 K1 O4 -73.55(16) . 2
O1 B1 K1 O4 3.65(12) . 2
O3 B1 K1 O4 -153.42(11) . 2
B2 B1 K1 O4 112.94(12) . 2
K1 B1 K1 O4 51.57(10) 2 2
O2 B1 K1 B2 -95.79(12) . 2
O1 B1 K1 B2 -18.58(8) . 2
O3 B1 K1 B2 -175.65(7) . 2
B2 B1 K1 B2 90.71(8) . 2
K1 B1 K1 B2 29.34(4) 2 2
O2 B1 K1 B1 -125.13(13) . 2
O1 B1 K1 B1 -47.92(5) . 2
O3 B1 K1 B1 155.01(8) . 2
B2 B1 K1 B1 61.37(8) . 2
K1 B1 K1 B1 0.0 2 2
O2 B1 K1 K1 -125.13(13) . 2
O1 B1 K1 K1 -47.92(6) . 2
O3 B1 K1 K1 155.01(8) . 2
B2 B1 K1 K1 61.37(8) . 2
O4 B2 N1 C9 172.85(18) . .
O4A B2 N1 C9 152.7(4) . .
B1 B2 N1 C9 -8.9(2) . .
K1 B2 N1 C9 104.28(17) 2 .
O4 B2 N1 C10 9.1(2) . .
O4A B2 N1 C10 -11.1(4) . .
B1 B2 N1 C10 -172.70(14) . .
K1 B2 N1 C10 -59.5(2) 2 .
C8 C9 N1 B2 23.5(2) . .
C8 C9 N1 C10 -174.36(14) . .
C11 C10 N1 B2 -21.1(2) . .
C11A C10 N1 B2 12.0(4) . .
C11 C10 N1 C9 174.72(16) . .
C11A C10 N1 C9 -152.2(3) . .
C3 C1 O1 B1 -151.34(11) . .
C4 C1 O1 B1 90.07(12) . .
C2 C1 O1 B1 -28.92(12) . .
C3 C1 O1 K1 -25.40(14) . 2
C4 C1 O1 K1 -143.98(9) . 2
C2 C1 O1 K1 97.02(9) . 2
C3 C1 O1 K1 102.03(10) . .
C4 C1 O1 K1 -16.55(12) . .
C2 C1 O1 K1 -135.54(8) . .
O2 B1 O1 C1 11.80(13) . .
O3 B1 O1 C1 -103.73(11) . .
B2 B1 O1 C1 140.57(11) . .
K1 B1 O1 C1 -122.86(8) . .
K1 B1 O1 C1 134.33(10) 2 .
O2 B1 O1 K1 -122.53(8) . 2
O3 B1 O1 K1 121.94(8) . 2
B2 B1 O1 K1 6.24(12) . 2
K1 B1 O1 K1 102.81(4) . 2
O2 B1 O1 K1 134.66(8) . .
O3 B1 O1 K1 19.13(9) . .
B2 B1 O1 K1 -96.57(10) . .
K1 B1 O1 K1 -102.81(4) 2 .
O4A K1 O1 C1 -57.3(2) 2 .
O5A K1 O1 C1 62.2(8) . .
O3 K1 O1 C1 101.24(8) . .
O1 K1 O1 C1 -137.06(9) 2 .
O5 K1 O1 C1 86.8(9) . .
O4 K1 O1 C1 -63.02(11) 2 .
B2 K1 O1 C1 -82.80(8) 2 .
B1 K1 O1 C1 114.17(11) . .
B1 K1 O1 C1 -112.63(8) 2 .
K1 K1 O1 C1 -137.06(9) 2 .
O4A K1 O1 B1 -171.4(2) 2 .
O5A K1 O1 B1 -52.0(8) . .
O3 K1 O1 B1 -12.93(6) . .
O1 K1 O1 B1 108.77(7) 2 .
O5 K1 O1 B1 -27.3(9) . .
O4 K1 O1 B1 -177.19(9) 2 .
B2 K1 O1 B1 163.03(7) 2 .
B1 K1 O1 B1 133.20(6) 2 .
K1 K1 O1 B1 108.77(7) 2 .
O4A K1 O1 K1 79.8(2) 2 2
O5A K1 O1 K1 -160.7(8) . 2
O3 K1 O1 K1 -121.70(4) . 2
O1 K1 O1 K1 0.0 2 2
O5 K1 O1 K1 -136.1(9) . 2
O4 K1 O1 K1 74.04(8) 2 2
B2 K1 O1 K1 54.25(4) 2 2
B1 K1 O1 K1 -108.77(7) . 2
B1 K1 O1 K1 24.43(3) 2 2
C6 C2 O2 B1 -151.28(12) . .
C5 C2 O2 B1 89.91(13) . .
C1 C2 O2 B1 -29.53(13) . .
O1 B1 O2 C2 12.33(14) . .
O3 B1 O2 C2 127.10(11) . .
B2 B1 O2 C2 -116.18(12) . .
K1 B1 O2 C2 70.68(14) . .
K1 B1 O2 C2 -36.30(13) 2 .
C7 C8 O3 B1 -165.62(11) . .
C9 C8 O3 B1 71.93(14) . .
C7 C8 O3 K1 56.49(15) . .
C9 C8 O3 K1 -65.97(16) . .
O2 B1 O3 C8 74.89(13) . .
O1 B1 O3 C8 -172.78(10) . .
B2 B1 O3 C8 -49.48(13) . .
K1 B1 O3 C8 -152.51(10) . .
K1 B1 O3 C8 -122.12(10) 2 .
O2 B1 O3 K1 -132.60(9) . .
O1 B1 O3 K1 -20.27(10) . .
B2 B1 O3 K1 103.03(9) . .
K1 B1 O3 K1 30.39(9) 2 .
O4A K1 O3 C8 -165.4(4) 2 .
O5A K1 O3 C8 -36.6(2) . .
O1 K1 O3 C8 93.10(11) 2 .
O1 K1 O3 C8 154.53(12) . .
O5 K1 O3 C8 -28.04(19) . .
O4 K1 O3 C8 -168.61(19) 2 .
B2 K1 O3 C8 148.07(11) 2 .
B1 K1 O3 C8 141.71(14) . .
B1 K1 O3 C8 110.62(11) 2 .
K1 K1 O3 C8 121.52(11) 2 .
O4A K1 O3 B1 52.9(4) 2 .
O5A K1 O3 B1 -178.4(2) . .
O1 K1 O3 B1 -48.61(7) 2 .
O1 K1 O3 B1 12.82(6) . .
O5 K1 O3 B1 -169.75(16) . .
O4 K1 O3 B1 49.69(19) 2 .
B2 K1 O3 B1 6.37(10) 2 .
B1 K1 O3 B1 -31.09(10) 2 .
K1 K1 O3 B1 -20.19(6) 2 .
